data_2206263
loop_
_publ_author_name
'Ge, Chun-Hua'
'Kou, Hui-Zhong'
'Wang, Ru-Ji'
'Jiang, Yun-Bo'
'Cui, Ai-Li'

_publ_section_title
;
 <i>N</i>,<i>N</i>'-Bis(3-pyridylmethyl)benzene-1,4-dicarboxamide
 dihydrate
;
_journal_issue 7
_journal_name_full 'Acta Crystallographica Section E'
_journal_page_first o2024
_journal_page_last o2026
_journal_paper_doi 10.1107/S1600536805017046
_journal_volume 61
_journal_year 2005
_chemical_formula_iupac 'C20 H18 N4 O2, 2H2 O'
_chemical_formula_moiety 'C20 H18 N4 O2, 2H2 O'
_chemical_formula_sum 'C20 H22 N4 O4'
_chemical_formula_weight 382.42
_chemical_name_systematic
;
N,N'-Bis(3-pyridylmethyl)benzene-1,4-dicarboxamide dihydrate
;
_space_group_IT_number 14
_symmetry_cell_setting monoclinic
_symmetry_space_group_name_Hall '-P 2yn'
_symmetry_space_group_name_H-M 'P 1 21/n 1'
_atom_sites_solution_hydrogens geom
_atom_sites_solution_primary direct
_atom_sites_solution_secondary difmap
_audit_creation_method SHELXL-97
_cell_angle_alpha 90.00
_cell_angle_beta 108.441(8)
_cell_angle_gamma 90.00
_cell_formula_units_Z 2
_cell_length_a 7.3871(7)
_cell_length_b 13.8981(16)
_cell_length_c 9.8971(12)
_cell_measurement_reflns_used 49
_cell_measurement_temperature 295(2)
_cell_measurement_theta_max 17.87
_cell_measurement_theta_min 2.93
_cell_volume 963.93(19)
_computing_cell_refinement XSCANS
_computing_data_collection 'XSCANS (Siemens, 1996)'
_computing_data_reduction 'SHELXTL (Siemens, 1996)'
_computing_molecular_graphics SHELXTL
_computing_publication_material SHELXL97
_computing_structure_refinement 'SHELXL97 (Sheldrick, 1997)'
_computing_structure_solution 'SHELXS97 (Sheldrick, 1997)'
_diffrn_ambient_temperature 295(2)
_diffrn_measured_fraction_theta_full 0.996
_diffrn_measured_fraction_theta_max 0.996
_diffrn_measurement_device_type 'Bruker P4'
_diffrn_measurement_method \w
_diffrn_radiation_monochromator graphite
_diffrn_radiation_source 'fine-focus sealed tube'
_diffrn_radiation_type MoK\a
_diffrn_radiation_wavelength 0.71073
_diffrn_reflns_av_R_equivalents 0.0216
_diffrn_reflns_av_sigmaI/netI 0.0387
_diffrn_reflns_limit_h_max 8
_diffrn_reflns_limit_h_min -1
_diffrn_reflns_limit_k_max 16
_diffrn_reflns_limit_k_min -1
_diffrn_reflns_limit_l_max 11
_diffrn_reflns_limit_l_min -11
_diffrn_reflns_number 2294
_diffrn_reflns_theta_full 25.00
_diffrn_reflns_theta_max 25.00
_diffrn_reflns_theta_min 2.62
_diffrn_standards_decay_% 0
_diffrn_standards_interval_count 97
_diffrn_standards_number 3
_exptl_absorpt_coefficient_mu 0.094
_exptl_absorpt_correction_T_max 0.973
_exptl_absorpt_correction_T_min 0.972
_exptl_absorpt_correction_type psi-scan
_exptl_absorpt_process_details '(North <i>et al.</i>, 1968)'
_exptl_crystal_colour colourless
_exptl_crystal_density_diffrn 1.318
_exptl_crystal_density_method 'not measured'
_exptl_crystal_description block
_exptl_crystal_F_000 404
_exptl_crystal_size_max 0.4
_exptl_crystal_size_mid 0.4
_exptl_crystal_size_min 0.3
_refine_diff_density_max 0.136
_refine_diff_density_min -0.152
_refine_ls_extinction_coef 0.031(4)
_refine_ls_extinction_expression Fc^*^=kFc[1+0.001xFc^2^\l^3^/sin(2\q)]^-1/4^
_refine_ls_extinction_method none
_refine_ls_goodness_of_fit_ref 1.092
_refine_ls_hydrogen_treatment mixed
_refine_ls_matrix_type full
_refine_ls_number_parameters 140
_refine_ls_number_reflns 1694
_refine_ls_number_restraints 0
_refine_ls_restrained_S_all 1.092
_refine_ls_R_factor_all 0.0655
_refine_ls_R_factor_gt 0.0392
_refine_ls_shift/su_max 0.000
_refine_ls_shift/su_mean 0.000
_refine_ls_structure_factor_coef Fsqd
_refine_ls_weighting_details 'w=1/[\s^2^(Fo^2^)+(0.0524P)^2^+0.1416P] where P=(Fo^2^+2Fc^2^)/3'
_refine_ls_weighting_scheme calc
_refine_ls_wR_factor_gt 0.0993
_refine_ls_wR_factor_ref 0.1291
_reflns_number_gt 1125
_reflns_number_total 1694
_reflns_threshold_expression I>2\s(I)
_cod_data_source_file rn6050.cif
_cod_data_source_block I
_cod_depositor_comments
;
The following automatic conversions were performed:
'_symmetry_cell_setting' value 'Monoclinic' changed to 'monoclinic'
according to '/home/saulius/struct/CIF-dictionaries/cif_core.dic'
dictionary named 'cif_core.dic' version 2.4.1 from 2010-06-29.

Automatic conversion script
Id: cif_fix_enum 1527 2010-12-29 10:47:43Z saulius 

The following automatic conversions were performed:

'_symmetry_cell_setting' value 'Monoclinic' changed to 'monoclinic'
according to /home/saulius/struct/CIF-dictionaries/cif_core.dic
dictionary named 'cif_core.dic' version 2.4.1 from 2010-06-29.

Automatic conversion script
Id: cif_fix_values 1715 2011-07-08 13:25:40Z adriana 
;
_cod_original_cell_volume 963.92(19)
_cod_original_sg_symbol_Hall -P2yn
_cod_original_sg_symbol_H-M 'P 21/n'
_cod_database_code 2206263
_cod_database_fobs_code 2206263

loop_
_symmetry_equiv_pos_as_xyz
'x, y, z'
'-x+1/2, y+1/2, -z+1/2'
'-x, -y, -z'
'x-1/2, -y-1/2, z-1/2'

loop_
_atom_site_label
_atom_site_fract_x
_atom_site_fract_y
_atom_site_fract_z
_atom_site_U_iso_or_equiv
_atom_site_adp_type
_atom_site_calc_flag
_atom_site_refinement_flags
_atom_site_occupancy
_atom_site_type_symbol
O1 0.1031(2) 0.64269(11) 0.53852(17) 0.0652(5) Uani d . 1 O
N2 0.2308(3) 0.72784(12) 0.39663(19) 0.0514(5) Uani d . 1 N
C9 0.5512(3) 0.59389(14) 0.4830(2) 0.0466(5) Uani d . 1 C
H8 0.5861 0.6570 0.4719 0.056 Uiso calc R 1 H
C2 0.1881(3) 0.89701(14) 0.4584(2) 0.0468(5) Uani d . 1 C
C10 0.6814(3) 0.52038(14) 0.4960(2) 0.0465(5) Uani d . 1 C
H9 0.8032 0.5343 0.4930 0.056 Uiso calc R 1 H
C8 0.3675(3) 0.57395(13) 0.48640(19) 0.0426(5) Uani d . 1 C
C7 0.2230(3) 0.65153(14) 0.4759(2) 0.0458(5) Uani d . 1 C
N1 0.2225(3) 1.06881(13) 0.4619(2) 0.0648(6) Uani d . 1 N
C6 0.1000(3) 0.80877(14) 0.3750(2) 0.0531(5) Uani d . 1 C
H6 -0.0099 0.7897 0.4023 0.064 Uiso calc R 1 H
H5 0.0553 0.8248 0.2744 0.064 Uiso calc R 1 H
C1 0.1550(3) 0.98634(14) 0.3954(2) 0.0550(6) Uani d . 1 C
H1 0.0807 0.9896 0.3001 0.066 Uiso calc R 1 H
C5 0.3302(4) 1.06237(18) 0.5977(3) 0.0718(7) Uani d . 1 C
H4 0.3805 1.1186 0.6458 0.086 Uiso calc R 1 H
C4 0.3704(4) 0.97721(19) 0.6699(3) 0.0753(8) Uani d . 1 C
H3 0.4448 0.9760 0.7653 0.090 Uiso calc R 1 H
C3 0.2995(3) 0.89342(18) 0.5996(2) 0.0648(6) Uani d . 1 C
H2 0.3263 0.8347 0.6467 0.078 Uiso calc R 1 H
O1W 0.0906(3) 0.24112(14) 0.3155(2) 0.0839(7) Uani d . 1 O
H7 0.307(3) 0.7272(16) 0.349(3) 0.065(7) Uiso d . 1 H
H1W 0.030(4) 0.2750(19) 0.364(3) 0.093(9) Uiso d . 1 H
H2W 0.134(4) 0.184(2) 0.364(3) 0.107(10) Uiso d . 1 H

loop_
_atom_site_aniso_label
_atom_site_aniso_U_11
_atom_site_aniso_U_22
_atom_site_aniso_U_33
_atom_site_aniso_U_12
_atom_site_aniso_U_13
_atom_site_aniso_U_23
O1 0.0712(10) 0.0551(9) 0.0850(11) 0.0114(8) 0.0469(9) 0.0103(8)
N2 0.0599(11) 0.0436(10) 0.0579(11) 0.0091(8) 0.0290(9) 0.0041(8)
C9 0.0499(11) 0.0373(10) 0.0534(11) -0.0019(9) 0.0172(9) 0.0018(8)
C2 0.0473(11) 0.0467(11) 0.0489(11) 0.0063(9) 0.0186(9) 0.0024(9)
C10 0.0447(11) 0.0443(11) 0.0520(11) -0.0019(9) 0.0173(9) 0.0011(9)
C8 0.0478(11) 0.0395(10) 0.0414(10) 0.0009(9) 0.0155(9) -0.0024(8)
C7 0.0512(12) 0.0405(11) 0.0479(10) 0.0002(9) 0.0187(9) -0.0025(8)
N1 0.0737(13) 0.0466(11) 0.0776(13) -0.0002(10) 0.0289(11) -0.0011(10)
C6 0.0578(12) 0.0440(11) 0.0553(12) 0.0084(10) 0.0147(10) 0.0048(9)
C1 0.0644(14) 0.0470(12) 0.0552(12) 0.0063(10) 0.0212(11) 0.0034(10)
C5 0.0634(15) 0.0606(15) 0.0888(18) -0.0051(13) 0.0205(14) -0.0224(14)
C4 0.0682(16) 0.0813(18) 0.0627(14) 0.0078(14) 0.0013(13) -0.0131(13)
C3 0.0700(15) 0.0596(14) 0.0556(13) 0.0101(12) 0.0068(11) 0.0053(11)
O1W 0.1330(18) 0.0609(11) 0.0824(13) 0.0178(11) 0.0687(13) 0.0086(9)

loop_
_atom_type_symbol
_atom_type_description
_atom_type_scat_dispersion_real
_atom_type_scat_dispersion_imag
_atom_type_scat_source
C C 0.0033 0.0016 'International Tables Vol C Tables 4.2.6.8 and 6.1.1.4'
H H 0.0000 0.0000 'International Tables Vol C Tables 4.2.6.8 and 6.1.1.4'
N N 0.0061 0.0033 'International Tables Vol C Tables 4.2.6.8 and 6.1.1.4'
O O 0.0106 0.0060 'International Tables Vol C Tables 4.2.6.8 and 6.1.1.4'

loop_
_geom_angle_atom_site_label_1
_geom_angle_atom_site_label_2
_geom_angle_atom_site_label_3
_geom_angle_site_symmetry_1
_geom_angle_site_symmetry_3
_geom_angle
_geom_angle_publ_flag
C7 N2 C6 . . 123.57(18) yes
C7 N2 H7 . . 118.9(16) ?
C6 N2 H7 . . 117.2(16) ?
C10 C9 C8 . . 120.29(18) ?
C10 C9 H8 . . 119.9 ?
C8 C9 H8 . . 119.9 ?
C1 C2 C3 . . 117.1(2) ?
C1 C2 C6 . . 120.15(18) ?
C3 C2 C6 . . 122.78(19) ?
C9 C10 C8 . 3_666 120.68(19) ?
C9 C10 H9 . . 119.7 ?
C8 C10 H9 3_666 . 119.7 ?
C10 C8 C9 3_666 . 119.02(18) ?
C10 C8 C7 3_666 . 118.77(17) ?
C9 C8 C7 . . 122.18(17) ?
O1 C7 N2 . . 123.06(19) yes
O1 C7 C8 . . 120.09(18) yes
N2 C7 C8 . . 116.85(17) yes
C5 N1 C1 . . 116.7(2) yes
N2 C6 C2 . . 113.43(17) yes
N2 C6 H6 . . 108.9 ?
C2 C6 H6 . . 108.9 ?
N2 C6 H5 . . 108.9 ?
C2 C6 H5 . . 108.9 ?
H6 C6 H5 . . 107.7 ?
N1 C1 C2 . . 124.4(2) ?
N1 C1 H1 . . 117.8 ?
C2 C1 H1 . . 117.8 ?
N1 C5 C4 . . 123.3(2) yes
N1 C5 H4 . . 118.4 ?
C4 C5 H4 . . 118.4 ?
C5 C4 C3 . . 119.0(2) yes
C5 C4 H3 . . 120.5 ?
C3 C4 H3 . . 120.5 ?
C4 C3 C2 . . 119.5(2) ?
C4 C3 H2 . . 120.3 ?
C2 C3 H2 . . 120.3 ?
H1W O1W H2W . . 109(2) ?

loop_
_geom_bond_atom_site_label_1
_geom_bond_atom_site_label_2
_geom_bond_site_symmetry_2
_geom_bond_distance
_geom_bond_publ_flag
O1 C7 . 1.237(2) yes
N2 C7 . 1.331(2) yes
N2 C6 . 1.454(3) yes
N2 H7 . 0.84(3) ?
C9 C10 . 1.381(3) yes
C9 C8 . 1.395(3) yes
C9 H8 . 0.9300 ?
C2 C1 . 1.376(3) yes
C2 C3 . 1.380(3) yes
C2 C6 . 1.506(3) yes
C10 C8 3_666 1.385(3) yes
C10 H9 . 0.9300 ?
C8 C10 3_666 1.385(3) ?
C8 C7 . 1.498(3) yes
N1 C5 . 1.331(3) yes
N1 C1 . 1.337(3) yes
C6 H6 . 0.9700 ?
C6 H5 . 0.9700 ?
C1 H1 . 0.9300 ?
C5 C4 . 1.366(4) yes
C5 H4 . 0.9300 ?
C4 C3 . 1.373(3) yes
C4 H3 . 0.9300 ?
C3 H2 . 0.9300 ?
O1W H1W . 0.89(3) ?
O1W H2W . 0.93(3) ?

loop_
_geom_hbond_atom_site_label_D
_geom_hbond_atom_site_label_H
_geom_hbond_atom_site_label_A
_geom_hbond_site_symmetry_A
_geom_hbond_distance_DH
_geom_hbond_distance_HA
_geom_hbond_distance_DA
_geom_hbond_angle_DHA
_geom_hbond_publ_flag
N2 H7 O1W 2 0.84(3) 2.01(3) 2.817(3) 161(2) yes
O1W H1W O1 3_566 0.89(3) 1.95(3) 2.837(2) 176(3) yes
O1W H2W N1 1_545 0.93(3) 1.88(3) 2.809(3) 179(3) yes
